data_7160927
loop_
_publ_author_name
'Sable, Sakshi Haridas'
'Ambadipudi, S. S. S. S. Sudha'
'Andugulapati, Sai Balaji'
'Balasubramani, Alagesan'

_publ_section_title
;
 TfOH-triggered denitrogenative union of diazo carbonyl compounds and
 indolin-2-thiones toward functionalized indole derivatives and their
 preliminary anticancer assessment.
;
_journal_issue 8
_journal_name_full 'Organic &amp; biomolecular chemistry'
_journal_page_first 1697
_journal_page_last 1702
_journal_paper_doi 10.1039/d5ob01227a
_journal_volume 24
_journal_year 2026
_chemical_absolute_configuration unk
_chemical_formula_moiety 'C16 H10 Cl N S'
_chemical_formula_sum 'C16 H10 Cl N S'
_chemical_formula_weight 283.783
_space_group_crystal_system orthorhombic
_space_group_IT_number 19
_space_group_name_Hall 'P 2ac 2ab'
_space_group_name_H-M_alt 'P 21 21 21'
_symmetry_Int_Tables_number 19
_audit_creation_date 2025-04-04
_audit_creation_method
;
Olex2 1.3
(compiled 2020.11.12 svn.r5f609507 for OlexSys, GUI svn.r6408)
;
_audit_update_record
;
2025-11-17 deposited with the CCDC.	2026-02-02 downloaded from the CCDC.
;
_cell_angle_alpha 90
_cell_angle_beta 90
_cell_angle_gamma 90
_cell_formula_units_Z 4
_cell_length_a 7.6596(4)
_cell_length_b 10.8313(5)
_cell_length_c 16.1412(7)
_cell_measurement_reflns_used 9909
_cell_measurement_temperature 296.0
_cell_measurement_theta_max 27.44
_cell_measurement_theta_min 2.26
_cell_volume 1339.13(11)
_computing_cell_refinement 'SAINT V8.40B (?, 2016)'
_computing_data_reduction 'SAINT V8.40B (?, 2016)'
_computing_molecular_graphics 'Olex2 1.3 (Dolomanov et al., 2009)'
_computing_publication_material 'Olex2 1.3 (Dolomanov et al., 2009)'
_computing_structure_refinement 'olex2.refine 1.3 (Bourhis et al., 2015)'
_diffrn_ambient_temperature 296.0
_diffrn_detector 'Bruker APEX2 area detector'
_diffrn_detector_area_resol_mean 7.9
_diffrn_detector_type 'CCD area detector'
_diffrn_measured_fraction_theta_full 1.0000
_diffrn_measured_fraction_theta_max 0.9995
_diffrn_measurement_device 'three-circle diffractometer'
_diffrn_measurement_device_type 'Bruker SMART APEX2 area detector'
_diffrn_measurement_method '\w and \f scans'
_diffrn_radiation_monochromator 'mirror optics'
_diffrn_radiation_probe x-ray
_diffrn_radiation_type 'Mo K\a'
_diffrn_radiation_wavelength 0.71073
_diffrn_reflns_av_R_equivalents 0.0423
_diffrn_reflns_av_unetI/netI 0.0343
_diffrn_reflns_Laue_measured_fraction_full 1.0000
_diffrn_reflns_Laue_measured_fraction_max 0.9995
_diffrn_reflns_limit_h_max 10
_diffrn_reflns_limit_h_min -8
_diffrn_reflns_limit_k_max 14
_diffrn_reflns_limit_k_min -14
_diffrn_reflns_limit_l_max 21
_diffrn_reflns_limit_l_min -19
_diffrn_reflns_number 20879
_diffrn_reflns_point_group_measured_fraction_full 0.9996
_diffrn_reflns_point_group_measured_fraction_max 0.9991
_diffrn_reflns_theta_full 25.2417
_diffrn_reflns_theta_max 27.89
_diffrn_reflns_theta_min 2.26
_diffrn_source 'microfocus sealed X-ray tube'
_diffrn_source_current 1.0
_diffrn_source_power 0.05
_diffrn_source_type 'Incoatec I\ms'
_diffrn_source_voltage 50.0
_diffrn_standards_number 0
_exptl_absorpt_coefficient_mu 0.424
_exptl_absorpt_correction_T_max 0.7456
_exptl_absorpt_correction_T_min 0.6893
_exptl_absorpt_correction_type none
_exptl_absorpt_process_details
;
SADABS-2016/2 (Bruker,2016/2) was used for absorption correction.
wR2(int) was 0.1350 before and 0.0625 after correction.
The Ratio of minimum to maximum transmission is 0.9245.
The \l/2 correction factor is Not present.
;
_exptl_crystal_colour 'clear whiteish white'
_exptl_crystal_colour_lustre clear
_exptl_crystal_colour_modifier whiteish
_exptl_crystal_colour_primary white
_exptl_crystal_density_diffrn 1.408
_exptl_crystal_description block
_exptl_crystal_F_000 585.270
_exptl_crystal_size_max 0.19
_exptl_crystal_size_mid 0.02
_exptl_crystal_size_min 0.01
_refine_diff_density_max 0.3549
_refine_diff_density_min -0.3064
_refine_diff_density_rms 0.0877
_refine_ls_abs_structure_details 'Flack, H. D. (1983). Acta Cryst. A39, 876-881.'
_refine_ls_abs_structure_Flack 0.35(7)
_refine_ls_d_res_high 0.7598
_refine_ls_d_res_low 8.9940
_refine_ls_goodness_of_fit_ref 0.9986
_refine_ls_hydrogen_treatment constr
_refine_ls_matrix_type full
_refine_ls_number_constraints 20
_refine_ls_number_parameters 172
_refine_ls_number_reflns 3201
_refine_ls_number_restraints 0
_refine_ls_restrained_S_all 0.9986
_refine_ls_R_factor_all 0.0501
_refine_ls_R_factor_gt 0.0375
_refine_ls_shift/su_max 0.0000
_refine_ls_shift/su_mean 0.0000
_refine_ls_structure_factor_coef Fsqd
_refine_ls_weighting_details 'w=1/[\s^2^(Fo^2^)+(0.0619P)^2^] where P=(Fo^2^+2Fc^2^)/3'
_refine_ls_weighting_scheme calc
_refine_ls_wR_factor_gt 0.0898
_refine_ls_wR_factor_ref 0.0942
_reflns_Friedel_coverage 0.999
_reflns_limit_h_max 10
_reflns_limit_h_min -10
_reflns_limit_k_max 14
_reflns_limit_k_min -14
_reflns_limit_l_max 21
_reflns_limit_l_min -21
_reflns_number_gt 2571
_reflns_number_total 3201
_reflns_threshold_expression I>=2u(I)
_cod_data_source_file d5ob01227a2.cif
_cod_data_source_block 5c
_cod_depositor_comments 'Adding full bibliography for 7160927.cif.'
_cod_original_sg_symbol_Hall ' P 2ac 2ab'
_cod_database_code 7160927
_olex2_refinement_description
;
1. Fixed Uiso
 At 1.2 times of:
  All C(H) groups
2.a Aromatic/amide H refined with riding coordinates:
 C00A(H00A), C00F(H00F), C00D(H00D), C00C(H00C), C00G(H00G), C00J(H00J),
 C00I(H00I), C00H(H00H), C009(H009), C00E(H00E)
;
_olex2_submission_special_instructions 'No special instructions were received'

loop_
_space_group_symop_id
_space_group_symop_operation_xyz
1 x,y,z
2 x+1/2,-y+1/2,-z
3 -x,y+1/2,-z+1/2
4 -x+1/2,-y,z+1/2

loop_
_atom_site_label
_atom_site_type_symbol
_atom_site_fract_x
_atom_site_fract_y
_atom_site_fract_z
_atom_site_U_iso_or_equiv
_atom_site_adp_type
_atom_site_occupancy
_atom_site_refinement_flags_posn
S001 S 0.65886(7) 0.47921(5) 0.09681(3) 0.04913(16) Uani 1.000000 .
Cl1 Cl 0.68520(8) 0.68661(6) 0.36205(4) 0.0799(2) Uani 1.000000 .
N003 N 0.6692(2) 0.41762(12) 0.25026(8) 0.0347(3) Uani 1.000000 .
C004 C 0.7437(2) 0.34468(14) 0.31114(11) 0.0337(4) Uani 1.000000 .
C005 C 0.5286(2) 0.50031(14) 0.24468(11) 0.0384(4) Uani 1.000000 .
C006 C 0.8777(2) 0.27592(16) 0.27241(11) 0.0383(4) Uani 1.000000 .
C007 C 0.7544(2) 0.39418(16) 0.17603(11) 0.0376(4) Uani 1.000000 .
C008 C 0.4257(2) 0.53127(15) 0.31877(11) 0.0407(4) Uani 1.000000 .
C009 C 0.8830(2) 0.30985(17) 0.18706(11) 0.0440(4) Uani 1.000000 .
C00A C 0.7058(2) 0.33280(16) 0.39545(11) 0.0410(4) Uani 1.000000 .
C00B C 0.4869(3) 0.61288(16) 0.37839(12) 0.0450(5) Uani 1.000000 .
C00C C 0.9727(3) 0.19135(17) 0.32037(12) 0.0496(5) Uani 1.000000 .
C00D C 0.9343(3) 0.17952(18) 0.40306(12) 0.0505(5) Uani 1.000000 .
C00E C 0.5073(3) 0.53981(18) 0.16671(12) 0.0492(5) Uani 1.000000 .
C00F C 0.8029(3) 0.24945(19) 0.44021(11) 0.0477(5) Uani 1.000000 .
C00G C 0.2641(3) 0.47665(19) 0.33260(14) 0.0528(5) Uani 1.000000 .
C00H C 0.3956(3) 0.63642(18) 0.45010(13) 0.0534(5) Uani 1.000000 .
C00I C 0.2369(3) 0.57917(19) 0.46220(15) 0.0598(6) Uani 1.000000 .
C00J C 0.1715(3) 0.49975(19) 0.40405(15) 0.0648(6) Uani 1.000000 .
H00A H 0.6182(2) 0.37940(16) 0.42030(11) 0.0492(5) Uiso 1.000000 R
H00F H 0.7806(3) 0.23950(19) 0.49645(11) 0.0572(6) Uiso 1.000000 R
H00D H 0.9972(3) 0.12364(18) 0.43502(12) 0.0606(6) Uiso 1.000000 R
H00C H 1.0605(3) 0.14396(17) 0.29647(12) 0.0595(6) Uiso 1.000000 R
H00G H 0.2178(3) 0.42366(19) 0.29295(14) 0.0634(6) Uiso 1.000000 R
H00J H 0.0644(3) 0.46137(19) 0.41280(15) 0.0777(7) Uiso 1.000000 R
H00I H 0.1738(3) 0.59466(19) 0.51031(15) 0.0718(7) Uiso 1.000000 R
H00H H 0.4402(3) 0.69011(18) 0.48977(13) 0.0641(6) Uiso 1.000000 R
H009 H 0.9594(2) 0.28006(17) 0.14700(11) 0.0528(5) Uiso 1.000000 R
H00E H 0.4197(3) 0.59457(18) 0.15118(12) 0.0590(6) Uiso 1.000000 R

loop_
_atom_site_aniso_label
_atom_site_aniso_U_11
_atom_site_aniso_U_22
_atom_site_aniso_U_33
_atom_site_aniso_U_12
_atom_site_aniso_U_13
_atom_site_aniso_U_23
S001 0.0564(3) 0.0561(3) 0.0349(2) -0.0015(3) -0.0064(2) 0.0058(2)
Cl1 0.0576(4) 0.0949(4) 0.0873(5) -0.0344(3) 0.0188(3) -0.0403(4)
N003 0.0352(8) 0.0362(7) 0.0328(7) 0.0003(6) -0.0004(6) -0.0004(6)
C004 0.0339(9) 0.0320(8) 0.0354(9) -0.0034(7) -0.0040(7) 0.0008(7)
C005 0.0375(10) 0.0330(9) 0.0447(10) 0.0008(7) -0.0063(8) -0.0016(7)
C006 0.0336(9) 0.0420(10) 0.0393(10) 0.0017(8) -0.0027(7) -0.0041(7)
C007 0.0410(10) 0.0414(9) 0.0304(9) -0.0057(8) -0.0015(7) -0.0028(8)
C008 0.0396(10) 0.0353(8) 0.0472(10) 0.0054(8) -0.0017(8) 0.0011(8)
C009 0.0405(10) 0.0543(11) 0.0373(10) 0.0041(9) 0.0043(8) -0.0043(8)
C00A 0.0426(10) 0.0421(9) 0.0384(9) 0.0004(8) 0.0019(8) -0.0028(8)
C00B 0.0383(10) 0.0415(9) 0.0551(12) -0.0001(8) 0.0043(9) -0.0044(8)
C00C 0.0447(11) 0.0515(10) 0.0526(12) 0.0121(9) -0.0020(9) -0.0014(9)
C00D 0.0506(11) 0.0516(11) 0.0494(11) 0.0073(9) -0.0124(10) 0.0083(10)
C00E 0.0509(12) 0.0463(10) 0.0502(11) 0.0073(9) -0.0097(9) 0.0019(9)
C00F 0.0555(12) 0.0514(11) 0.0362(10) -0.0036(10) -0.0022(9) 0.0042(8)
C00G 0.0456(11) 0.0471(10) 0.0657(14) -0.0066(9) 0.0003(10) -0.0034(10)
C00H 0.0613(14) 0.0493(11) 0.0495(12) 0.0043(10) 0.0051(10) -0.0076(9)
C00I 0.0612(14) 0.0550(12) 0.0633(14) 0.0074(11) 0.0231(11) 0.0055(11)
C00J 0.0506(12) 0.0580(13) 0.0857(17) -0.0085(11) 0.0186(13) 0.0071(12)

loop_
_atom_type_symbol
_atom_type_scat_dispersion_real
_atom_type_scat_dispersion_imag
_atom_type_scat_Cromer_Mann_a1
_atom_type_scat_Cromer_Mann_a2
_atom_type_scat_Cromer_Mann_a3
_atom_type_scat_Cromer_Mann_a4
_atom_type_scat_Cromer_Mann_b1
_atom_type_scat_Cromer_Mann_b2
_atom_type_scat_Cromer_Mann_b3
_atom_type_scat_Cromer_Mann_b4
_atom_type_scat_Cromer_Mann_c
_atom_type_scat_source
_atom_type_scat_dispersion_source
H 0.00000 0.00000 0.49300 0.32291 0.14019 0.04081 10.51090 26.12570 3.14236 57.79970 0.0030380000826 'International Tables Volume C Table 6.1.1.4 (pp. 500-502)' 'Henke, Gullikson and Davis, At. Data and Nucl. Data Tables, 1993, 54, 2'
C 0.00347 0.00161 2.31000 1.02000 1.58860 0.86500 20.84390 10.20750 0.56870 51.65120 0.215599998832 'International Tables Volume C Table 6.1.1.4 (pp. 500-502)' 'Henke, Gullikson and Davis, At. Data and Nucl. Data Tables, 1993, 54, 2'
Cl 0.14873 0.16029 11.46040 7.19640 6.25560 1.64550 0.01040 1.16620 18.51940 47.77840 -9.55739974976 'International Tables Volume C Table 6.1.1.4 (pp. 500-502)' 'Henke, Gullikson and Davis, At. Data and Nucl. Data Tables, 1993, 54, 2'
S 0.12424 0.12443 6.90530 5.20340 1.43790 1.58630 1.46790 22.21510 0.25360 56.17200 0.866900026798 'International Tables Volume C Table 6.1.1.4 (pp. 500-502)' 'Henke, Gullikson and Davis, At. Data and Nucl. Data Tables, 1993, 54, 2'
N 0.00653 0.00323 12.21260 3.13220 2.01250 1.16630 0.00570 9.89330 28.99750 0.58260 -11.5290002823 'International Tables Volume C Table 6.1.1.4 (pp. 500-502)' 'Henke, Gullikson and Davis, At. Data and Nucl. Data Tables, 1993, 54, 2'

loop_
_geom_angle_atom_site_label_1
_geom_angle_atom_site_label_2
_geom_angle_atom_site_label_3
_geom_angle
_geom_angle_site_symmetry_1
_geom_angle_site_symmetry_3
_geom_angle_publ_flag
C00E S001 C007 90.21(9) . . ?
C005 N003 C004 136.59(15) . . ?
C007 N003 C004 108.32(14) . . ?
C007 N003 C005 114.97(14) . . ?
C006 C004 N003 106.64(15) . . ?
C00A C004 N003 131.14(16) . . ?
C00A C004 C006 122.23(16) . . ?
C008 C005 N003 120.29(15) . . ?
C00E C005 N003 110.97(17) . . ?
C00E C005 C008 128.74(16) . . ?
C009 C006 C004 108.19(15) . . ?
C00C C006 C004 118.46(17) . . ?
C00C C006 C009 133.33(17) . . ?
N003 C007 S001 109.90(13) . . ?
C009 C007 S001 139.47(15) . . ?
C009 C007 N003 110.60(15) . . ?
C00B C008 C005 121.86(16) . . ?
C00G C008 C005 120.71(17) . . ?
C00G C008 C00B 117.41(18) . . ?
C007 C009 C006 106.24(16) . . ?
C00F C00A C004 117.34(18) . . ?
C008 C00B Cl1 118.88(15) . . ?
C00H C00B Cl1 119.16(15) . . ?
C00H C00B C008 121.96(18) . . ?
C00D C00C C006 119.09(18) . . ?
C00F C00D C00C 121.46(18) . . ?
C005 C00E S001 113.94(15) . . ?
C00D C00F C00A 121.41(18) . . ?
C00J C00G C008 121.1(2) . . ?
C00I C00H C00B 118.9(2) . . ?
C00J C00I C00H 120.6(2) . . ?
C00I C00J C00G 120.0(2) . . ?

loop_
_geom_bond_atom_site_label_1
_geom_bond_atom_site_label_2
_geom_bond_distance
_geom_bond_site_symmetry_2
_geom_bond_publ_flag
S001 C007 1.7375(18) . ?
S001 C00E 1.747(2) . ?
Cl1 C00B 1.736(2) . ?
N003 C004 1.384(2) . ?
N003 C005 1.403(2) . ?
N003 C007 1.388(2) . ?
C004 C006 1.413(2) . ?
C004 C00A 1.398(3) . ?
C005 C008 1.471(3) . ?
C005 C00E 1.339(3) . ?
C006 C009 1.426(3) . ?
C006 C00C 1.403(2) . ?
C007 C009 1.355(2) . ?
C008 C00B 1.388(2) . ?
C008 C00G 1.390(3) . ?
C00A C00F 1.375(3) . ?
C00B C00H 1.377(3) . ?
C00C C00D 1.373(3) . ?
C00D C00F 1.395(3) . ?
C00G C00J 1.377(3) . ?
C00H C00I 1.378(3) . ?
C00I C00J 1.368(3) . ?
